data_2015771
loop_
_publ_author_name
'Lavy, T.'
'Meirovich, N.'
'Sparkes, H. A.'
'Howard, J. A. K.'
'Kaftory, M.'

_publ_section_title
;
 Cocrystals composed of 4,4'-(fluorene-9,9-diyl)diphenol and
 6-methyl-2<i>H</i>-pyridone
;
_journal_coeditor_code AV3045
_journal_issue 2
_journal_name_full 'Acta Crystallographica Section C'
_journal_page_first o89
_journal_page_last o92
_journal_paper_doi 10.1107/S010827010604474X
_journal_volume 63
_journal_year 2007
_chemical_formula_iupac 'C25 H18 O2, 3C6 H7 N O, 3H2 O'
_chemical_formula_moiety 'C25 H18 O2, 3(C6 H7 N O), 3(H2 O)'
_chemical_formula_sum 'C43 H45 N3 O8'
_chemical_formula_weight 731.82
_chemical_name_systematic
;
4,4'-(fluorene-9,9-diyl)diphenol--6-methyl-2H-pyridone--water (1/3/3)
;
_space_group_IT_number 15
_symmetry_cell_setting monoclinic
_symmetry_space_group_name_Hall '-C 2yc'
_symmetry_space_group_name_H-M 'C 1 2/c 1'
_atom_sites_solution_hydrogens geom
_atom_sites_solution_primary direct
_atom_sites_solution_secondary difmap
_audit_creation_method SHELXL-97
_cell_angle_alpha 90.00
_cell_angle_beta 90.133(14)
_cell_angle_gamma 90.00
_cell_formula_units_Z 8
_cell_length_a 14.432(4)
_cell_length_b 14.665(5)
_cell_length_c 35.675(10)
_cell_measurement_reflns_used 4069
_cell_measurement_temperature 120(2)
_cell_measurement_theta_max 2.644
_cell_measurement_theta_min 2.284
_cell_volume 7550(4)
_computing_cell_refinement 'SAINT-NT ?? (Bruker, 2000)'
_computing_data_collection 'SMART-NT (Bruker, 2000)'
_computing_data_reduction SAINT-NT
_computing_molecular_graphics 'ORTEP (Farrugia, 1997) and Mercury (Macrae <i>et al.</i>,  2006)'
_computing_publication_material 'SHELXTL (Sheldrick, 1997b)'
_computing_structure_refinement 'SHELXL97 (Sheldrick, 1997a)'
_computing_structure_solution 'SHELXS97 (Sheldrick, 1997a)'
_diffrn_ambient_temperature 120(2)
_diffrn_detector_area_resol_mean 8
_diffrn_measured_fraction_theta_full 0.999
_diffrn_measured_fraction_theta_max 0.999
_diffrn_measurement_device_type 'Bruker SMART 6K CCD'
_diffrn_measurement_method \w
_diffrn_radiation_monochromator graphite
_diffrn_radiation_source '60W microfocus Bede Microsource with glass polycapillary optics'
_diffrn_radiation_type MoK\a
_diffrn_radiation_wavelength 0.71073
_diffrn_reflns_av_R_equivalents 0.0484
_diffrn_reflns_av_sigmaI/netI 0.0497
_diffrn_reflns_limit_h_max 16
_diffrn_reflns_limit_h_min -17
_diffrn_reflns_limit_k_max 17
_diffrn_reflns_limit_k_min -17
_diffrn_reflns_limit_l_max 42
_diffrn_reflns_limit_l_min -42
_diffrn_reflns_number 24437
_diffrn_reflns_theta_full 25.10
_diffrn_reflns_theta_max 25.10
_diffrn_reflns_theta_min 2.06
_diffrn_standards_number 0
_exptl_absorpt_coefficient_mu 0.089
_exptl_absorpt_correction_T_max 0.9868
_exptl_absorpt_correction_T_min 0.9695
_exptl_absorpt_correction_type multi-scan
_exptl_absorpt_process_details '(SADABS; Sheldrick, 1998)'
_exptl_crystal_colour colourless
_exptl_crystal_density_diffrn 1.288
_exptl_crystal_density_method 'not measured'
_exptl_crystal_description block
_exptl_crystal_F_000 3104
_exptl_crystal_size_max 0.35
_exptl_crystal_size_mid 0.25
_exptl_crystal_size_min 0.15
_refine_diff_density_max 0.254
_refine_diff_density_min -0.211
_refine_ls_extinction_method none
_refine_ls_goodness_of_fit_ref 1.277
_refine_ls_hydrogen_treatment mixed
_refine_ls_matrix_type full
_refine_ls_number_parameters 515
_refine_ls_number_reflns 6729
_refine_ls_number_restraints 0
_refine_ls_restrained_S_all 1.277
_refine_ls_R_factor_all 0.0755
_refine_ls_R_factor_gt 0.0551
_refine_ls_shift/su_max 0.007
_refine_ls_shift/su_mean 0.000
_refine_ls_structure_factor_coef Fsqd
_refine_ls_weighting_details 'calc w=1/[\s^2^(Fo^2^)+(0.0401P)^2^+0.0000P] where P=(Fo^2^+2Fc^2^)/3'
_refine_ls_weighting_scheme calc
_refine_ls_wR_factor_gt 0.1078
_refine_ls_wR_factor_ref 0.1132
_reflns_number_gt 5287
_reflns_number_total 6729
_reflns_threshold_expression >2sigma(I)
_cod_data_source_file av3045.cif
_cod_data_source_block II
_cod_original_sg_symbol_H-M C2/c
_cod_database_code 2015771
_cod_database_fobs_code 2015771

loop_
_symmetry_equiv_pos_as_xyz
'x, y, z'
'-x, y, -z+1/2'
'x+1/2, y+1/2, z'
'-x+1/2, y+1/2, -z+1/2'
'-x, -y, -z'
'x, -y, z-1/2'
'-x+1/2, -y+1/2, -z'
'x+1/2, -y+1/2, z-1/2'

loop_
_atom_site_type_symbol
_atom_site_label
_atom_site_fract_x
_atom_site_fract_y
_atom_site_fract_z
_atom_site_U_iso_or_equiv
_atom_site_adp_type
_atom_site_calc_flag
_atom_site_refinement_flags
_atom_site_occupancy
O O1 0.66355(10) 0.48528(10) 0.12373(4) 0.0238(4) Uani d . 1
H H1A 0.7085 0.4627 0.1120 0.029 Uiso calc R 1
O O2 0.63584(10) 0.74053(9) 0.37947(4) 0.0255(4) Uani d . 1
H H2A 0.6183 0.7211 0.4004 0.031 Uiso calc R 1
O O3 0.92982(10) 0.54667(10) 0.05593(4) 0.0241(4) Uani d . 1
O O4 1.00587(10) 0.67102(10) -0.02179(4) 0.0266(4) Uani d . 1
O O5 0.33089(10) 0.66228(10) 0.48859(4) 0.0242(4) Uani d . 1
O O6 0.43857(12) 0.55996(12) 0.44151(5) 0.0321(4) Uani d . 1
H H6A 0.3952(19) 0.5908(19) 0.4571(8) 0.061(9) Uiso d . 1
H H6B 0.407(2) 0.549(2) 0.4209(9) 0.089(13) Uiso d . 1
O O7 0.81393(12) 0.42388(13) 0.08770(4) 0.0284(4) Uani d . 1
H H7A 0.859(2) 0.463(2) 0.0793(8) 0.081(11) Uiso d . 1
H H7B 0.840(2) 0.374(2) 0.0940(8) 0.063(10) Uiso d . 1
O O8 0.58419(12) 0.68348(13) 0.44535(5) 0.0302(4) Uani d . 1
H H8A 0.5384(18) 0.6411(18) 0.4450(7) 0.042(8) Uiso d . 1
H H8B 0.560(2) 0.731(2) 0.4577(8) 0.071(10) Uiso d . 1
N N1 1.04067(11) 0.65611(11) 0.05393(5) 0.0196(4) Uani d . 1
H H1B 1.0296 0.6614 0.0298 0.036(7) Uiso calc R 1
N N2 0.88690(11) 0.57024(12) -0.02018(5) 0.0208(4) Uani d . 1
H H2B 0.8977 0.5637 0.0040 0.025 Uiso calc R 1
N N3 0.30908(12) 0.73455(11) 0.54404(5) 0.0193(4) Uani d . 1
H H3B 0.2669 0.7684 0.5329 0.023 Uiso calc R 1
C C1 0.70639(14) 0.46336(13) 0.23927(5) 0.0156(5) Uani d . 1
C C2 0.77044(14) 0.42929(14) 0.21405(6) 0.0185(5) Uani d . 1
H H2 0.8244 0.3998 0.2233 0.022 Uiso calc R 1
C C3 0.75798(15) 0.43708(14) 0.17562(6) 0.0210(5) Uani d . 1
H H3 0.8035 0.4137 0.1590 0.025 Uiso calc R 1
C C4 0.67959(15) 0.47876(14) 0.16148(6) 0.0180(5) Uani d . 1
C C5 0.61451(14) 0.51406(14) 0.18600(6) 0.0186(5) Uani d . 1
H H5 0.5605 0.5432 0.1766 0.022 Uiso calc R 1
C C6 0.62861(14) 0.50659(13) 0.22437(6) 0.0183(5) Uani d . 1
H H6 0.5840 0.5317 0.2410 0.022 Uiso calc R 1
C C7 0.68671(13) 0.52388(13) 0.30631(5) 0.0153(5) Uani d . 1
C C8 0.71068(14) 0.61347(14) 0.29720(6) 0.0187(5) Uani d . 1
H H8 0.7394 0.6257 0.2738 0.022 Uiso calc R 1
C C9 0.69335(14) 0.68472(14) 0.32161(6) 0.0205(5) Uani d . 1
H H9 0.7107 0.7451 0.3149 0.025 Uiso calc R 1
C C10 0.65066(14) 0.66841(14) 0.35586(6) 0.0181(5) Uani d . 1
C C11 0.62426(14) 0.58061(14) 0.36470(6) 0.0192(5) Uani d . 1
H H11 0.5931 0.5689 0.3876 0.023 Uiso calc R 1
C C12 0.64290(14) 0.50959(14) 0.34040(6) 0.0193(5) Uani d . 1
H H12 0.6253 0.4494 0.3472 0.023 Uiso calc R 1
C C13 0.71580(14) 0.44374(13) 0.28160(5) 0.0162(5) Uani d . 1
C C14 0.66345(14) 0.35470(13) 0.28928(5) 0.0157(5) Uani d . 1
C C15 0.56957(15) 0.33875(14) 0.28804(5) 0.0204(5) Uani d . 1
H H15 0.5275 0.3873 0.2835 0.025 Uiso calc R 1
C C16 0.53711(16) 0.25026(15) 0.29355(6) 0.0244(5) Uani d . 1
H H16 0.4724 0.2385 0.2930 0.029 Uiso calc R 1
C C17 0.59880(16) 0.17912(15) 0.29983(6) 0.0253(5) Uani d . 1
H H17 0.5759 0.1188 0.3029 0.030 Uiso calc R 1
C C18 0.69313(16) 0.19513(14) 0.30169(6) 0.0233(5) Uani d . 1
H H18 0.7351 0.1462 0.3059 0.028 Uiso calc R 1
C C19 0.72579(14) 0.28375(14) 0.29734(5) 0.0175(5) Uani d . 1
C C20 0.81529(14) 0.41507(14) 0.29143(5) 0.0162(5) Uani d . 1
C C21 0.89483(14) 0.46789(14) 0.29252(5) 0.0194(5) Uani d . 1
H H21 0.8926 0.5309 0.2865 0.023 Uiso calc R 1
C C22 0.97778(15) 0.42698(15) 0.30260(6) 0.0256(5) Uani d . 1
H H22 1.0327 0.4626 0.3035 0.031 Uiso calc R 1
C C23 0.98182(15) 0.33533(16) 0.31132(6) 0.0288(6) Uani d . 1
H H23 1.0393 0.3089 0.3185 0.035 Uiso calc R 1
C C24 0.90315(16) 0.28140(15) 0.30981(6) 0.0260(5) Uani d . 1
H H24 0.9062 0.2181 0.3154 0.031 Uiso calc R 1
C C25 0.81950(14) 0.32202(14) 0.29996(5) 0.0185(5) Uani d . 1
C C26 0.98975(15) 0.59361(14) 0.07339(6) 0.0211(5) Uani d . 1
C C27 1.01095(15) 0.58564(15) 0.11203(6) 0.0245(5) Uani d . 1
H H27 0.9783 0.5431 0.1271 0.029 Uiso calc R 1
C C28 1.07803(16) 0.63892(15) 0.12759(6) 0.0281(6) Uani d . 1
H H28 1.0921 0.6325 0.1535 0.034 Uiso calc R 1
C C29 1.12676(15) 0.70306(15) 0.10623(6) 0.0263(5) Uani d . 1
H H29 1.1727 0.7404 0.1176 0.032 Uiso calc R 1
C C30 1.10777(15) 0.71138(14) 0.06906(6) 0.0222(5) Uani d . 1
C C31 1.15537(16) 0.77549(16) 0.04272(6) 0.0303(6) Uani d . 1
H H31A 1.1089 0.8081 0.0278 0.045 Uiso calc R 1
H H31B 1.1962 0.7409 0.0260 0.045 Uiso calc R 1
H H31C 1.1921 0.8195 0.0571 0.045 Uiso calc R 1
C C32 0.94106(15) 0.63000(14) -0.03927(6) 0.0221(5) Uani d . 1
C C33 0.92005(15) 0.64095(15) -0.07793(6) 0.0243(5) Uani d . 1
H H33 0.9546 0.6827 -0.0927 0.029 Uiso calc R 1
C C34 0.85052(16) 0.59164(15) -0.09375(6) 0.0271(6) Uani d . 1
H H34 0.8372 0.5993 -0.1197 0.033 Uiso calc R 1
C C35 0.79794(15) 0.52967(15) -0.07266(6) 0.0244(5) Uani d . 1
H H35 0.7498 0.4954 -0.0842 0.029 Uiso calc R 1
C C36 0.81682(14) 0.51941(14) -0.03555(6) 0.0215(5) Uani d . 1
C C37 0.76685(16) 0.45653(15) -0.00951(6) 0.0283(6) Uani d . 1
H H37A 0.8117 0.4171 0.0032 0.043 Uiso calc R 1
H H37B 0.7232 0.4189 -0.0238 0.043 Uiso calc R 1
H H37C 0.7328 0.4924 0.0091 0.043 Uiso calc R 1
C C38 0.35367(14) 0.67070(14) 0.52283(6) 0.0204(5) Uani d . 1
C C39 0.42248(15) 0.61882(14) 0.54171(6) 0.0221(5) Uani d . 1
H H39 0.4564 0.5736 0.5285 0.027 Uiso calc R 1
C C40 0.44008(15) 0.63351(14) 0.57865(6) 0.0228(5) Uani d . 1
H H40 0.4866 0.5986 0.5909 0.027 Uiso calc R 1
C C41 0.39062(15) 0.69957(14) 0.59911(6) 0.0218(5) Uani d . 1
H H41 0.4030 0.7089 0.6250 0.026 Uiso calc R 1
C C42 0.32483(15) 0.74987(14) 0.58118(6) 0.0205(5) Uani d . 1
C C43 0.26696(15) 0.82270(15) 0.59880(6) 0.0259(5) Uani d . 1
H H43A 0.2704 0.8783 0.5836 0.039 Uiso calc R 1
H H43B 0.2901 0.8354 0.6241 0.039 Uiso calc R 1
H H43C 0.2025 0.8021 0.6002 0.039 Uiso calc R 1

loop_
_atom_site_aniso_label
_atom_site_aniso_U_11
_atom_site_aniso_U_22
_atom_site_aniso_U_33
_atom_site_aniso_U_12
_atom_site_aniso_U_13
_atom_site_aniso_U_23
O1 0.0249(9) 0.0316(9) 0.0149(8) 0.0006(7) -0.0018(6) 0.0033(7)
O2 0.0343(9) 0.0186(8) 0.0237(8) 0.0018(7) 0.0034(7) -0.0051(7)
O3 0.0248(9) 0.0252(9) 0.0222(8) -0.0054(7) -0.0003(7) 0.0015(7)
O4 0.0305(9) 0.0277(9) 0.0215(8) -0.0105(7) -0.0040(7) 0.0042(7)
O5 0.0262(9) 0.0278(9) 0.0185(9) 0.0064(7) -0.0024(7) -0.0033(7)
O6 0.0272(10) 0.0389(11) 0.0300(10) 0.0076(8) -0.0026(8) -0.0117(8)
O7 0.0325(10) 0.0261(10) 0.0267(9) -0.0007(9) 0.0048(8) 0.0040(8)
O8 0.0335(10) 0.0290(10) 0.0281(10) 0.0047(9) 0.0026(8) -0.0093(8)
N1 0.0214(10) 0.0224(10) 0.0151(10) -0.0007(8) -0.0022(8) 0.0000(8)
N2 0.0224(10) 0.0239(10) 0.0160(10) -0.0023(8) -0.0018(8) 0.0004(8)
N3 0.0216(10) 0.0185(10) 0.0179(10) 0.0042(8) -0.0017(8) 0.0007(8)
C1 0.0190(12) 0.0111(11) 0.0168(11) -0.0031(9) -0.0013(9) 0.0019(9)
C2 0.0185(12) 0.0174(11) 0.0195(12) 0.0026(9) -0.0026(9) 0.0005(9)
C3 0.0240(12) 0.0233(12) 0.0157(11) 0.0007(10) 0.0023(9) 0.0008(9)
C4 0.0244(12) 0.0154(11) 0.0143(11) -0.0055(9) -0.0030(9) 0.0033(9)
C5 0.0138(11) 0.0175(11) 0.0244(12) -0.0022(9) -0.0038(9) 0.0049(9)
C6 0.0183(12) 0.0165(11) 0.0200(12) -0.0013(9) 0.0024(9) 0.0014(9)
C7 0.0127(11) 0.0178(11) 0.0155(11) 0.0018(9) -0.0038(9) 0.0003(9)
C8 0.0194(12) 0.0198(11) 0.0167(11) 0.0012(9) 0.0008(9) 0.0034(9)
C9 0.0220(12) 0.0135(11) 0.0259(12) 0.0006(9) -0.0020(10) 0.0015(9)
C10 0.0169(11) 0.0166(11) 0.0208(12) 0.0042(9) -0.0026(9) -0.0034(9)
C11 0.0202(12) 0.0228(12) 0.0145(11) 0.0023(10) 0.0019(9) 0.0008(9)
C12 0.0229(12) 0.0143(11) 0.0207(12) -0.0001(9) -0.0016(9) 0.0014(9)
C13 0.0167(11) 0.0164(11) 0.0154(11) 0.0008(9) 0.0000(9) 0.0004(9)
C14 0.0224(12) 0.0141(11) 0.0107(10) 0.0004(9) 0.0007(9) -0.0012(8)
C15 0.0271(13) 0.0192(12) 0.0150(11) -0.0007(10) -0.0006(9) 0.0023(9)
C16 0.0250(13) 0.0278(13) 0.0204(12) -0.0066(10) 0.0011(10) 0.0011(10)
C17 0.0360(14) 0.0160(12) 0.0238(13) -0.0058(11) 0.0011(11) 0.0003(10)
C18 0.0346(14) 0.0172(12) 0.0181(12) 0.0033(10) 0.0041(10) -0.0004(9)
C19 0.0251(12) 0.0166(11) 0.0109(11) 0.0019(9) 0.0006(9) 0.0002(9)
C20 0.0206(12) 0.0171(11) 0.0110(11) 0.0044(9) -0.0008(9) -0.0016(9)
C21 0.0207(12) 0.0186(12) 0.0188(12) 0.0012(10) -0.0004(9) -0.0017(9)
C22 0.0195(12) 0.0283(13) 0.0290(13) 0.0006(10) -0.0031(10) -0.0064(11)
C23 0.0209(13) 0.0317(14) 0.0339(14) 0.0127(11) -0.0051(10) 0.0004(11)
C24 0.0297(14) 0.0202(12) 0.0283(13) 0.0095(11) -0.0006(10) 0.0024(10)
C25 0.0220(12) 0.0195(11) 0.0140(11) 0.0029(9) -0.0010(9) -0.0007(9)
C26 0.0205(12) 0.0195(12) 0.0234(12) 0.0033(10) 0.0021(10) -0.0001(10)
C27 0.0275(13) 0.0261(13) 0.0199(12) 0.0045(11) 0.0012(10) 0.0044(10)
C28 0.0337(14) 0.0302(14) 0.0203(12) 0.0056(11) -0.0031(11) -0.0005(10)
C29 0.0246(13) 0.0286(13) 0.0257(13) 0.0026(10) -0.0063(10) -0.0051(11)
C30 0.0194(12) 0.0224(12) 0.0249(13) 0.0012(10) 0.0000(10) -0.0023(10)
C31 0.0269(14) 0.0300(14) 0.0339(14) -0.0050(11) -0.0006(11) -0.0004(11)
C32 0.0251(13) 0.0191(12) 0.0221(12) 0.0015(10) 0.0007(10) -0.0003(10)
C33 0.0258(13) 0.0252(13) 0.0220(12) -0.0002(10) -0.0006(10) 0.0034(10)
C34 0.0323(14) 0.0308(14) 0.0184(12) 0.0072(11) -0.0035(10) -0.0013(10)
C35 0.0221(13) 0.0264(13) 0.0248(13) 0.0023(10) -0.0050(10) -0.0057(10)
C36 0.0179(12) 0.0194(12) 0.0273(13) 0.0021(10) 0.0011(10) -0.0030(10)
C37 0.0293(14) 0.0247(13) 0.0311(14) -0.0032(11) 0.0020(11) -0.0023(10)
C38 0.0213(12) 0.0189(12) 0.0209(13) -0.0027(10) 0.0030(10) -0.0018(10)
C39 0.0229(12) 0.0186(12) 0.0249(13) 0.0027(10) 0.0002(10) 0.0003(10)
C40 0.0224(12) 0.0187(12) 0.0273(13) -0.0008(10) -0.0041(10) 0.0057(10)
C41 0.0262(13) 0.0197(12) 0.0193(12) -0.0031(10) -0.0024(10) 0.0035(10)
C42 0.0244(13) 0.0186(11) 0.0186(12) -0.0044(10) 0.0003(9) 0.0009(9)
C43 0.0299(13) 0.0281(13) 0.0196(12) 0.0024(11) -0.0003(10) -0.0019(10)

loop_
_atom_type_symbol
_atom_type_description
_atom_type_scat_dispersion_real
_atom_type_scat_dispersion_imag
_atom_type_scat_source
C C 0.0033 0.0016 'International Tables Vol C Tables 4.2.6.8 and 6.1.1.4'
H H 0.0000 0.0000 'International Tables Vol C Tables 4.2.6.8 and 6.1.1.4'
N N 0.0061 0.0033 'International Tables Vol C Tables 4.2.6.8 and 6.1.1.4'
O O 0.0106 0.0060 'International Tables Vol C Tables 4.2.6.8 and 6.1.1.4'

loop_
_geom_angle_atom_site_label_1
_geom_angle_atom_site_label_2
_geom_angle_atom_site_label_3
_geom_angle
C4 O1 H1A 109.5
C10 O2 H2A 109.5
H6A O6 H6B 104(3)
H7A O7 H7B 108(3)
H8A O8 H8B 105(2)
C26 N1 C30 125.21(19)
C26 N1 H1B 117.4
C30 N1 H1B 117.4
C32 N2 C36 125.13(18)
C32 N2 H2B 117.4
C36 N2 H2B 117.4
C42 N3 C38 125.03(18)
C42 N3 H3B 117.5
C38 N3 H3B 117.5
C2 C1 C6 117.05(18)
C2 C1 C13 120.75(18)
C6 C1 C13 121.81(17)
C1 C2 C3 121.8(2)
C1 C2 H2 119.1
C3 C2 H2 119.1
C4 C3 C2 120.13(19)
C4 C3 H3 119.9
C2 C3 H3 119.9
O1 C4 C3 121.80(18)
O1 C4 C5 118.78(19)
C3 C4 C5 119.41(19)
C4 C5 C6 119.7(2)
C4 C5 H5 120.2
C6 C5 H5 120.2
C5 C6 C1 121.90(19)
C5 C6 H6 119.1
C1 C6 H6 119.1
C12 C7 C8 117.34(18)
C12 C7 C13 121.04(18)
C8 C7 C13 121.36(17)
C9 C8 C7 121.24(19)
C9 C8 H8 119.4
C7 C8 H8 119.4
C8 C9 C10 120.29(19)
C8 C9 H9 119.9
C10 C9 H9 119.9
O2 C10 C11 122.47(18)
O2 C10 C9 118.55(18)
C11 C10 C9 118.98(18)
C10 C11 C12 120.38(19)
C10 C11 H11 119.8
C12 C11 H11 119.8
C11 C12 C7 121.72(19)
C11 C12 H12 119.1
C7 C12 H12 119.1
C7 C13 C14 114.55(16)
C7 C13 C20 109.68(16)
C14 C13 C20 100.77(16)
C7 C13 C1 113.41(16)
C14 C13 C1 106.94(16)
C20 C13 C1 110.77(16)
C15 C14 C19 120.74(19)
C15 C14 C13 128.65(18)
C19 C14 C13 110.58(18)
C14 C15 C16 119.0(2)
C14 C15 H15 120.5
C16 C15 H15 120.5
C17 C16 C15 120.4(2)
C17 C16 H16 119.8
C15 C16 H16 119.8
C18 C17 C16 120.7(2)
C18 C17 H17 119.6
C16 C17 H17 119.6
C17 C18 C19 119.1(2)
C17 C18 H18 120.4
C19 C18 H18 120.4
C18 C19 C14 119.8(2)
C18 C19 C25 131.5(2)
C14 C19 C25 108.64(18)
C21 C20 C25 120.23(19)
C21 C20 C13 128.87(18)
C25 C20 C13 110.90(17)
C20 C21 C22 118.7(2)
C20 C21 H21 120.6
C22 C21 H21 120.6
C23 C22 C21 121.1(2)
C23 C22 H22 119.5
C21 C22 H22 119.5
C22 C23 C24 120.9(2)
C22 C23 H23 119.6
C24 C23 H23 119.6
C23 C24 C25 118.5(2)
C23 C24 H24 120.8
C25 C24 H24 120.8
C24 C25 C20 120.7(2)
C24 C25 C19 130.7(2)
C20 C25 C19 108.64(18)
O3 C26 N1 118.81(19)
O3 C26 C27 125.4(2)
N1 C26 C27 115.8(2)
C28 C27 C26 120.1(2)
C28 C27 H27 120.0
C26 C27 H27 120.0
C27 C28 C29 121.4(2)
C27 C28 H28 119.3
C29 C28 H28 119.3
C30 C29 C28 119.4(2)
C30 C29 H29 120.3
C28 C29 H29 120.3
C29 C30 N1 118.1(2)
C29 C30 C31 125.2(2)
N1 C30 C31 116.64(19)
C30 C31 H31A 109.5
C30 C31 H31B 109.5
H31A C31 H31B 109.5
C30 C31 H31C 109.5
H31A C31 H31C 109.5
H31B C31 H31C 109.5
O4 C32 N2 118.81(19)
O4 C32 C33 125.2(2)
N2 C32 C33 116.0(2)
C34 C33 C32 119.9(2)
C34 C33 H33 120.0
C32 C33 H33 120.0
C33 C34 C35 121.4(2)
C33 C34 H34 119.3
C35 C34 H34 119.3
C36 C35 C34 119.1(2)
C36 C35 H35 120.5
C34 C35 H35 120.5
C35 C36 N2 118.4(2)
C35 C36 C37 125.3(2)
N2 C36 C37 116.33(19)
C36 C37 H37A 109.5
C36 C37 H37B 109.5
H37A C37 H37B 109.5
C36 C37 H37C 109.5
H37A C37 H37C 109.5
H37B C37 H37C 109.5
O5 C38 N3 118.57(19)
O5 C38 C39 125.68(19)
N3 C38 C39 115.75(19)
C40 C39 C38 120.3(2)
C40 C39 H39 119.9
C38 C39 H39 119.9
C39 C40 C41 121.2(2)
C39 C40 H40 119.4
C41 C40 H40 119.4
C42 C41 C40 118.9(2)
C42 C41 H41 120.6
C40 C41 H41 120.6
C41 C42 N3 118.85(19)
C41 C42 C43 125.4(2)
N3 C42 C43 115.76(19)
C42 C43 H43A 109.5
C42 C43 H43B 109.5
H43A C43 H43B 109.5
C42 C43 H43C 109.5
H43A C43 H43C 109.5
H43B C43 H43C 109.5

loop_
_geom_bond_atom_site_label_1
_geom_bond_atom_site_label_2
_geom_bond_distance
O1 C4 1.369(2)
O1 H1A 0.8400
O2 C10 1.369(2)
O2 H2A 0.8400
O3 C26 1.268(3)
O4 C32 1.274(3)
O5 C38 1.270(2)
O6 H6A 0.95(3)
O6 H6B 0.88(3)
O7 H7A 0.92(3)
O7 H7B 0.86(3)
O8 H8A 0.91(3)
O8 H8B 0.90(3)
N1 C26 1.365(3)
N1 C30 1.372(3)
N1 H1B 0.8800
N2 C32 1.358(3)
N2 C36 1.370(3)
N2 H2B 0.8800
N3 C42 1.362(3)
N3 C38 1.366(2)
N3 H3B 0.8800
C1 C2 1.385(3)
C1 C6 1.393(3)
C1 C13 1.543(3)
C2 C3 1.387(3)
C2 H2 0.9500
C3 C4 1.380(3)
C3 H3 0.9500
C4 C5 1.385(3)
C5 C6 1.388(3)
C5 H5 0.9500
C6 H6 0.9500
C7 C12 1.388(3)
C7 C8 1.397(3)
C7 C13 1.528(3)
C8 C9 1.383(3)
C8 H8 0.9500
C9 C10 1.391(3)
C9 H9 0.9500
C10 C11 1.379(3)
C11 C12 1.382(3)
C11 H11 0.9500
C12 H12 0.9500
C13 C14 1.534(3)
C13 C20 1.536(3)
C14 C15 1.375(3)
C14 C19 1.405(3)
C15 C16 1.394(3)
C15 H15 0.9500
C16 C17 1.389(3)
C16 H16 0.9500
C17 C18 1.383(3)
C17 H17 0.9500
C18 C19 1.391(3)
C18 H18 0.9500
C19 C25 1.467(3)
C20 C21 1.385(3)
C20 C25 1.399(3)
C21 C22 1.386(3)
C21 H21 0.9500
C22 C23 1.381(3)
C22 H22 0.9500
C23 C24 1.385(3)
C23 H23 0.9500
C24 C25 1.390(3)
C24 H24 0.9500
C26 C27 1.416(3)
C27 C28 1.361(3)
C27 H27 0.9500
C28 C29 1.401(3)
C28 H28 0.9500
C29 C30 1.359(3)
C29 H29 0.9500
C30 C31 1.497(3)
C31 H31A 0.9800
C31 H31B 0.9800
C31 H31C 0.9800
C32 C33 1.421(3)
C33 C34 1.359(3)
C33 H33 0.9500
C34 C35 1.404(3)
C34 H34 0.9500
C35 C36 1.359(3)
C35 H35 0.9500
C36 C37 1.495(3)
C37 H37A 0.9800
C37 H37B 0.9800
C37 H37C 0.9800
C38 C39 1.420(3)
C39 C40 1.359(3)
C39 H39 0.9500
C40 C41 1.408(3)
C40 H40 0.9500
C41 C42 1.361(3)
C41 H41 0.9500
C42 C43 1.495(3)
C43 H43A 0.9800
C43 H43B 0.9800
C43 H43C 0.9800

loop_
_geom_hbond_atom_site_label_D
_geom_hbond_atom_site_label_H
_geom_hbond_atom_site_label_A
_geom_hbond_site_symmetry_A
_geom_hbond_distance_DH
_geom_hbond_distance_HA
_geom_hbond_distance_DA
_geom_hbond_angle_DHA
O1 H1A O7 . 0.84 1.84 2.680(2) 174.0
O2 H2A O8 . 0.84 1.77 2.605(2) 177.7
O6 H6A O5 . 0.95(3) 1.80(3) 2.738(2) 170(2)
O6 H6B O1 2_655 0.88(3) 2.11(3) 2.962(2) 165(3)
O7 H7A O3 . 0.92(3) 1.80(3) 2.708(2) 168(3)
O7 H7B O2 4_645 0.86(3) 2.20(3) 3.020(3) 161(3)
O8 H8A O6 . 0.91(3) 1.87(3) 2.778(3) 175(2)
O8 H8B O4 8_464 0.90(3) 1.79(3) 2.685(2) 174(3)
N1 H1B O4 . 0.88 1.88 2.755(2) 179.3
N2 H2B O3 . 0.88 1.93 2.805(2) 176.1
N3 H3B O5 4_645 0.88 1.90 2.777(2) 175.5

loop_
_geom_torsion_atom_site_label_1
_geom_torsion_atom_site_label_2
_geom_torsion_atom_site_label_3
_geom_torsion_atom_site_label_4
_geom_torsion
C6 C1 C2 C3 -0.4(3)
C13 C1 C2 C3 172.55(19)
C1 C2 C3 C4 -0.8(3)
C2 C3 C4 O1 -178.01(18)
C2 C3 C4 C5 1.1(3)
O1 C4 C5 C6 178.77(18)
C3 C4 C5 C6 -0.4(3)
C4 C5 C6 C1 -0.8(3)
C2 C1 C6 C5 1.1(3)
C13 C1 C6 C5 -171.71(18)
C12 C7 C8 C9 1.5(3)
C13 C7 C8 C9 -172.72(19)
C7 C8 C9 C10 -0.5(3)
C8 C9 C10 O2 179.11(18)
C8 C9 C10 C11 -1.3(3)
O2 C10 C11 C12 -178.27(19)
C9 C10 C11 C12 2.2(3)
C10 C11 C12 C7 -1.2(3)
C8 C7 C12 C11 -0.6(3)
C13 C7 C12 C11 173.61(19)
C12 C7 C13 C14 21.5(3)
C8 C7 C13 C14 -164.47(18)
C12 C7 C13 C20 -90.9(2)
C8 C7 C13 C20 83.1(2)
C12 C7 C13 C1 144.69(19)
C8 C7 C13 C1 -41.3(3)
C2 C1 C13 C7 143.47(19)
C6 C1 C13 C7 -44.0(3)
C2 C1 C13 C14 -89.3(2)
C6 C1 C13 C14 83.3(2)
C2 C1 C13 C20 19.6(3)
C6 C1 C13 C20 -167.78(18)
C7 C13 C14 C15 57.5(3)
C20 C13 C14 C15 175.1(2)
C1 C13 C14 C15 -69.1(2)
C7 C13 C14 C19 -124.48(18)
C20 C13 C14 C19 -6.8(2)
C1 C13 C14 C19 108.95(18)
C19 C14 C15 C16 -2.3(3)
C13 C14 C15 C16 175.58(19)
C14 C15 C16 C17 -0.7(3)
C15 C16 C17 C18 1.7(3)
C16 C17 C18 C19 0.3(3)
C17 C18 C19 C14 -3.2(3)
C17 C18 C19 C25 176.1(2)
C15 C14 C19 C18 4.3(3)
C13 C14 C19 C18 -173.97(17)
C15 C14 C19 C25 -175.18(18)
C13 C14 C19 C25 6.6(2)
C7 C13 C20 C21 -54.2(3)
C14 C13 C20 C21 -175.36(19)
C1 C13 C20 C21 71.7(2)
C7 C13 C20 C25 125.93(17)
C14 C13 C20 C25 4.8(2)
C1 C13 C20 C25 -108.14(18)
C25 C20 C21 C22 -0.7(3)
C13 C20 C21 C22 179.42(19)
C20 C21 C22 C23 0.2(3)
C21 C22 C23 C24 0.8(3)
C22 C23 C24 C25 -1.2(3)
C23 C24 C25 C20 0.6(3)
C23 C24 C25 C19 -177.6(2)
C21 C20 C25 C24 0.3(3)
C13 C20 C25 C24 -179.80(18)
C21 C20 C25 C19 178.89(17)
C13 C20 C25 C19 -1.2(2)
C18 C19 C25 C24 -4.3(4)
C14 C19 C25 C24 175.0(2)
C18 C19 C25 C20 177.3(2)
C14 C19 C25 C20 -3.3(2)
C30 N1 C26 O3 -179.89(19)
C30 N1 C26 C27 -1.4(3)
O3 C26 C27 C28 178.9(2)
N1 C26 C27 C28 0.5(3)
C26 C27 C28 C29 0.7(3)
C27 C28 C29 C30 -1.0(3)
C28 C29 C30 N1 0.2(3)
C28 C29 C30 C31 -178.8(2)
C26 N1 C30 C29 1.0(3)
C26 N1 C30 C31 -179.88(19)
C36 N2 C32 O4 -177.89(19)
C36 N2 C32 C33 1.8(3)
O4 C32 C33 C34 178.3(2)
N2 C32 C33 C34 -1.3(3)
C32 C33 C34 C35 0.3(3)
C33 C34 C35 C36 0.4(3)
C34 C35 C36 N2 -0.1(3)
C34 C35 C36 C37 179.8(2)
C32 N2 C36 C35 -1.1(3)
C32 N2 C36 C37 179.00(19)
C42 N3 C38 O5 178.59(18)
C42 N3 C38 C39 -1.3(3)
O5 C38 C39 C40 -179.3(2)
N3 C38 C39 C40 0.5(3)
C38 C39 C40 C41 0.4(3)
C39 C40 C41 C42 -0.7(3)
C40 C41 C42 N3 0.0(3)
C40 C41 C42 C43 -179.63(19)
C38 N3 C42 C41 1.0(3)
C38 N3 C42 C43 -179.31(18)

loop_
_cod_related_entry_id
_cod_related_entry_database
_cod_related_entry_code
1 ChemSpider 21133306
